data_4024836
loop_
_publ_author_name
'Nicholas M. Leonard'
'K. A. Woerpel'

_publ_section_title
;
Formation of Medium-Sized Nitrogen Heterocycles from \g-Silyloxy-\g-Lactams
;
_journal_name_full 'Journal of Organic Chemistry'
_journal_page_first 6915
_journal_page_last 6923
_journal_paper_doi 10.1021/jo900869k
_journal_volume 74
_journal_year 2009
_chemical_formula_sum 'C13 H16 N2 O Si'
_chemical_formula_weight 244.37
_chemical_name_systematic
; 
 ? 
;
_space_group_IT_number 14
_symmetry_cell_setting monoclinic
_symmetry_space_group_name_Hall '-P 2ybc'
_symmetry_space_group_name_H-M 'P 1 21/c 1'
_atom_sites_solution_hydrogens difmap
_atom_sites_solution_primary direct
_atom_sites_solution_secondary difmap
_audit_creation_method SHELXTL
_cell_angle_alpha 90.00
_cell_angle_beta 90.948(2)
_cell_angle_gamma 90.00
_cell_formula_units_Z 4
_cell_length_a 15.1467(16)
_cell_length_b 6.6838(7)
_cell_length_c 12.8779(13)
_cell_measurement_temperature 155(2)
_cell_volume 1303.5(2)
_computing_cell_refinement 'Bruker SMART/SAINT'
_computing_data_collection 'Bruker SMART'
_computing_data_reduction 'Bruker SAINT'
_computing_molecular_graphics 'Bruker SHELXTL'
_computing_publication_material 'Bruker SHELXTL'
_computing_structure_refinement 'Bruker SHELXTL'
_computing_structure_solution 'Bruker SHELXTL'
_diffrn_ambient_temperature 155(2)
_diffrn_measured_fraction_theta_full 0.987
_diffrn_measured_fraction_theta_max 0.987
_diffrn_measurement_device_type 'CCD area detector'
_diffrn_measurement_method 'omega scans'
_diffrn_radiation_monochromator graphite
_diffrn_radiation_source 'sealed tube'
_diffrn_radiation_type MoK\a
_diffrn_radiation_wavelength 0.71073
_diffrn_reflns_av_R_equivalents 0.0284
_diffrn_reflns_av_sigmaI/netI 0.0349
_diffrn_reflns_limit_h_max 20
_diffrn_reflns_limit_h_min -20
_diffrn_reflns_limit_k_max 8
_diffrn_reflns_limit_k_min -8
_diffrn_reflns_limit_l_max 14
_diffrn_reflns_limit_l_min -17
_diffrn_reflns_number 8489
_diffrn_reflns_theta_full 28.29
_diffrn_reflns_theta_max 28.29
_diffrn_reflns_theta_min 2.69
_diffrn_standards_decay_% '< 1.0'
_diffrn_standards_interval_count 'initial 50 frames recollected'
_diffrn_standards_number '50 frames'
_exptl_absorpt_coefficient_mu 0.166
_exptl_absorpt_correction_T_max 0.9852
_exptl_absorpt_correction_T_min 0.9550
_exptl_absorpt_correction_type multi-scan
_exptl_absorpt_process_details 'Bruker SADABS'
_exptl_crystal_colour colorless
_exptl_crystal_density_diffrn 1.245
_exptl_crystal_density_meas ?
_exptl_crystal_density_method 'not measured'
_exptl_crystal_description plate
_exptl_crystal_F_000 520
_exptl_crystal_size_max 0.28
_exptl_crystal_size_mid 0.26
_exptl_crystal_size_min 0.09
_refine_diff_density_max 0.541
_refine_diff_density_min -0.259
_refine_diff_density_rms 0.053
_refine_ls_extinction_method none
_refine_ls_goodness_of_fit_ref 1.049
_refine_ls_hydrogen_treatment refall
_refine_ls_matrix_type full
_refine_ls_number_parameters 218
_refine_ls_number_reflns 3197
_refine_ls_number_restraints 0
_refine_ls_restrained_S_all 1.049
_refine_ls_R_factor_all 0.0519
_refine_ls_R_factor_gt 0.0361
_refine_ls_shift/su_max 0.001
_refine_ls_shift/su_mean 0.000
_refine_ls_structure_factor_coef Fsqd
_refine_ls_weighting_details 'calc w=1/[\s^2^(Fo^2^)+(0.0532P)^2^+0.4222P] where P=(Fo^2^+2Fc^2^)/3'
_refine_ls_weighting_scheme calc
_refine_ls_wR_factor_gt 0.0918
_refine_ls_wR_factor_ref 0.1023
_reflns_number_gt 2530
_reflns_number_total 3197
_reflns_threshold_expression >2sigma(I)
_cod_data_source_file jo900869k_si_001.cif
_cod_data_source_block kaw117
_cod_depositor_comments
;
The following automatic conversions were performed:
'_symmetry_cell_setting' value 'Monoclinic' changed to 'monoclinic'
according to '/home/saulius/struct/CIF-dictionaries/cif_core.dic'
dictionary named 'cif_core.dic' version 2.4.1 from 2010-06-29.

Automatic conversion script
Id: cif_fix_enum 1527 2010-12-29 10:47:43Z saulius 

The following automatic conversions were performed:

'_exptl_crystal_density_meas' value 'n/a' was changed to '?' - the
value is perceived as not measured.

Automatic conversion script
Id: cif_fix_values 3008 2015-01-20 13:52:24Z robertas 
;
_cod_original_sg_symbol_H-M P2(1)/c
_cod_database_code 4024836

loop_
_symmetry_equiv_pos_as_xyz
'x, y, z'
'-x, y+1/2, -z+1/2'
'-x, -y, -z'
'x, -y-1/2, z-1/2'

loop_
_atom_site_label
_atom_site_type_symbol
_atom_site_fract_x
_atom_site_fract_y
_atom_site_fract_z
_atom_site_U_iso_or_equiv
_atom_site_adp_type
_atom_site_occupancy
_atom_site_symmetry_multiplicity
_atom_site_calc_flag
_atom_site_refinement_flags
_atom_site_disorder_assembly
_atom_site_disorder_group
Si1 Si 0.24893(2) 0.13730(6) 0.90130(3) 0.01346(12) Uani 1 1 d . . .
O1 O 0.09896(7) -0.47201(15) 1.08923(8) 0.0204(2) Uani 1 1 d . . .
N1 N 0.06217(8) -0.29521(18) 0.94190(9) 0.0166(3) Uani 1 1 d . . .
N2 N -0.02848(8) 0.07987(19) 0.79325(10) 0.0215(3) Uani 1 1 d . . .
C1 C 0.09797(9) -0.1335(2) 0.87914(10) 0.0137(3) Uani 1 1 d . . .
C2 C 0.15503(9) -0.0114(2) 0.95834(10) 0.0135(3) Uani 1 1 d . . .
C3 C 0.18187(9) -0.1735(2) 1.03773(11) 0.0159(3) Uani 1 1 d . . .
C4 C 0.11015(9) -0.3313(2) 1.02908(11) 0.0157(3) Uani 1 1 d . . .
C5 C 0.02655(9) -0.0135(2) 0.83105(10) 0.0155(3) Uani 1 1 d . . .
C6 C 0.29742(11) 0.2934(2) 1.00782(12) 0.0218(3) Uani 1 1 d . . .
C7 C 0.20671(11) 0.2965(2) 0.79297(12) 0.0229(3) Uani 1 1 d . . .
C8 C 0.33221(9) -0.0478(2) 0.85342(11) 0.0156(3) Uani 1 1 d . . .
C9 C 0.32354(11) -0.1354(2) 0.75510(12) 0.0223(3) Uani 1 1 d . . .
C10 C 0.38130(11) -0.2824(3) 0.72223(14) 0.0301(4) Uani 1 1 d . . .
C11 C 0.44943(11) -0.3474(3) 0.78689(15) 0.0302(4) Uani 1 1 d . . .
C12 C 0.45980(11) -0.2635(3) 0.88460(14) 0.0280(4) Uani 1 1 d . . .
C13 C 0.40245(10) -0.1149(2) 0.91694(12) 0.0210(3) Uani 1 1 d . . .
H1 H 0.0198(12) -0.370(3) 0.9229(14) 0.028(5) Uiso 1 1 d . . .
H1A H 0.1328(10) -0.185(2) 0.8245(12) 0.012(4) Uiso 1 1 d . . .
H2A H 0.1150(11) 0.078(2) 0.9919(13) 0.019(4) Uiso 1 1 d . . .
H3A H 0.2379(11) -0.235(3) 1.0204(13) 0.021(4) Uiso 1 1 d . . .
H3B H 0.1831(11) -0.122(3) 1.1080(14) 0.021(4) Uiso 1 1 d . . .
H6A H 0.2522(14) 0.372(3) 1.0364(15) 0.037(5) Uiso 1 1 d . . .
H6B H 0.3271(13) 0.215(3) 1.0632(15) 0.038(5) Uiso 1 1 d . . .
H6C H 0.3409(15) 0.385(3) 0.9830(16) 0.045(6) Uiso 1 1 d . . .
H7A H 0.1823(13) 0.217(3) 0.7368(15) 0.035(5) Uiso 1 1 d . . .
H7B H 0.2528(14) 0.378(3) 0.7685(15) 0.038(6) Uiso 1 1 d . . .
H7C H 0.1618(15) 0.384(3) 0.8148(16) 0.046(6) Uiso 1 1 d . . .
H9A H 0.2765(12) -0.093(3) 0.7116(14) 0.030(5) Uiso 1 1 d . . .
H10A H 0.3746(13) -0.338(3) 0.6565(16) 0.039(6) Uiso 1 1 d . . .
H11A H 0.4889(13) -0.447(3) 0.7646(15) 0.036(5) Uiso 1 1 d . . .
H12A H 0.5058(13) -0.308(3) 0.9285(14) 0.031(5) Uiso 1 1 d . . .
H13A H 0.4106(12) -0.051(3) 0.9840(15) 0.031(5) Uiso 1 1 d . . .

loop_
_atom_site_aniso_label
_atom_site_aniso_U_11
_atom_site_aniso_U_22
_atom_site_aniso_U_33
_atom_site_aniso_U_23
_atom_site_aniso_U_13
_atom_site_aniso_U_12
Si1 0.0139(2) 0.01248(19) 0.0140(2) 0.00056(14) -0.00087(13) -0.00128(14)
O1 0.0205(5) 0.0189(5) 0.0219(5) 0.0073(4) -0.0016(4) -0.0023(4)
N1 0.0178(6) 0.0149(6) 0.0169(6) 0.0028(5) -0.0035(5) -0.0052(5)
N2 0.0221(6) 0.0213(6) 0.0210(6) 0.0012(5) -0.0035(5) 0.0010(5)
C1 0.0146(6) 0.0136(6) 0.0131(6) 0.0007(5) -0.0011(5) -0.0007(5)
C2 0.0143(6) 0.0140(6) 0.0122(6) 0.0001(5) -0.0012(5) -0.0005(5)
C3 0.0155(7) 0.0180(7) 0.0142(7) 0.0036(5) -0.0023(5) -0.0015(5)
C4 0.0153(6) 0.0150(6) 0.0166(6) 0.0008(5) 0.0011(5) 0.0004(5)
C5 0.0169(7) 0.0164(6) 0.0132(6) -0.0006(5) 0.0002(5) -0.0040(5)
C6 0.0202(7) 0.0198(7) 0.0253(8) -0.0057(6) -0.0014(6) -0.0023(6)
C7 0.0227(8) 0.0214(8) 0.0245(8) 0.0081(6) -0.0014(6) 0.0005(7)
C8 0.0150(6) 0.0153(6) 0.0164(6) 0.0008(5) 0.0017(5) -0.0021(5)
C9 0.0220(7) 0.0240(8) 0.0208(7) -0.0040(6) -0.0026(6) -0.0006(6)
C10 0.0310(9) 0.0300(9) 0.0293(9) -0.0125(7) 0.0035(7) -0.0017(7)
C11 0.0235(8) 0.0207(8) 0.0467(10) -0.0048(7) 0.0102(7) 0.0030(7)
C12 0.0187(7) 0.0284(9) 0.0369(9) 0.0068(7) -0.0005(7) 0.0045(7)
C13 0.0187(7) 0.0256(8) 0.0186(7) 0.0016(6) -0.0009(5) 0.0004(6)

loop_
_atom_type_symbol
_atom_type_description
_atom_type_scat_dispersion_real
_atom_type_scat_dispersion_imag
_atom_type_scat_source
C C 0.0033 0.0016 'International Tables Vol C Tables 4.2.6.8 and 6.1.1.4'
H H 0.0000 0.0000 'International Tables Vol C Tables 4.2.6.8 and 6.1.1.4'
N N 0.0061 0.0033 'International Tables Vol C Tables 4.2.6.8 and 6.1.1.4'
O O 0.0106 0.0060 'International Tables Vol C Tables 4.2.6.8 and 6.1.1.4'
Si Si 0.0817 0.0704 'International Tables Vol C Tables 4.2.6.8 and 6.1.1.4'

loop_
_geom_angle_atom_site_label_1
_geom_angle_atom_site_label_2
_geom_angle_atom_site_label_3
_geom_angle
_geom_angle_site_symmetry_1
_geom_angle_site_symmetry_3
_geom_angle_publ_flag
C7 Si1 C6 110.99(8) . . ?
C7 Si1 C8 110.80(7) . . ?
C6 Si1 C8 110.58(7) . . ?
C7 Si1 C2 109.89(7) . . ?
C6 Si1 C2 107.31(7) . . ?
C8 Si1 C2 107.13(6) . . ?
C4 N1 C1 113.16(12) . . ?
N1 C1 C5 111.02(11) . . ?
N1 C1 C2 103.46(10) . . ?
C5 C1 C2 112.68(11) . . ?
C3 C2 C1 101.75(10) . . ?
C3 C2 Si1 115.80(9) . . ?
C1 C2 Si1 115.68(9) . . ?
C4 C3 C2 105.05(11) . . ?
O1 C4 N1 125.58(13) . . ?
O1 C4 C3 126.19(13) . . ?
N1 C4 C3 108.19(12) . . ?
N2 C5 C1 179.56(16) . . ?
C9 C8 C13 116.90(13) . . ?
C9 C8 Si1 121.27(11) . . ?
C13 C8 Si1 121.70(11) . . ?
C10 C9 C8 121.49(15) . . ?
C11 C10 C9 120.42(16) . . ?
C12 C11 C10 119.46(15) . . ?
C11 C12 C13 120.02(15) . . ?
C12 C13 C8 121.70(14) . . ?

loop_
_geom_bond_atom_site_label_1
_geom_bond_atom_site_label_2
_geom_bond_distance
_geom_bond_site_symmetry_2
_geom_bond_publ_flag
Si1 C7 1.8597(15) . ?
Si1 C6 1.8644(15) . ?
Si1 C8 1.8784(14) . ?
Si1 C2 1.8932(14) . ?
O1 C4 1.2320(17) . ?
N1 C4 1.3489(18) . ?
N1 C1 1.4596(18) . ?
N2 C5 1.1435(18) . ?
C1 C5 1.4747(19) . ?
C1 C2 1.5570(18) . ?
C2 C3 1.5397(18) . ?
C3 C4 1.5169(19) . ?
C8 C9 1.399(2) . ?
C8 C13 1.405(2) . ?
C9 C10 1.387(2) . ?
C10 C11 1.385(3) . ?
C11 C12 1.384(3) . ?
C12 C13 1.388(2) . ?

loop_
_geom_torsion_atom_site_label_1
_geom_torsion_atom_site_label_2
_geom_torsion_atom_site_label_3
_geom_torsion_atom_site_label_4
_geom_torsion
_geom_torsion_site_symmetry_1
_geom_torsion_site_symmetry_2
_geom_torsion_site_symmetry_3
_geom_torsion_site_symmetry_4
_geom_torsion_publ_flag
C4 N1 C1 C5 -143.18(12) . . . . ?
C4 N1 C1 C2 -22.07(15) . . . . ?
N1 C1 C2 C3 28.11(13) . . . . ?
C5 C1 C2 C3 148.08(11) . . . . ?
N1 C1 C2 Si1 154.50(9) . . . . ?
C5 C1 C2 Si1 -85.53(13) . . . . ?
C7 Si1 C2 C3 171.13(10) . . . . ?
C6 Si1 C2 C3 -68.09(12) . . . . ?
C8 Si1 C2 C3 50.68(11) . . . . ?
C7 Si1 C2 C1 52.22(12) . . . . ?
C6 Si1 C2 C1 172.99(10) . . . . ?
C8 Si1 C2 C1 -68.23(11) . . . . ?
C1 C2 C3 C4 -25.33(13) . . . . ?
Si1 C2 C3 C4 -151.64(9) . . . . ?
C1 N1 C4 O1 -172.31(13) . . . . ?
C1 N1 C4 C3 5.65(16) . . . . ?
C2 C3 C4 O1 -168.56(14) . . . . ?
C2 C3 C4 N1 13.50(15) . . . . ?
N1 C1 C5 N2 -154(100) . . . . ?
C2 C1 C5 N2 90(24) . . . . ?
C7 Si1 C8 C9 -35.57(14) . . . . ?
C6 Si1 C8 C9 -159.07(12) . . . . ?
C2 Si1 C8 C9 84.30(13) . . . . ?
C7 Si1 C8 C13 148.84(12) . . . . ?
C6 Si1 C8 C13 25.34(14) . . . . ?
C2 Si1 C8 C13 -91.29(13) . . . . ?
C13 C8 C9 C10 0.4(2) . . . . ?
Si1 C8 C9 C10 -175.41(13) . . . . ?
C8 C9 C10 C11 0.3(3) . . . . ?
C9 C10 C11 C12 -0.4(3) . . . . ?
C10 C11 C12 C13 -0.3(3) . . . . ?
C11 C12 C13 C8 1.0(2) . . . . ?
C9 C8 C13 C12 -1.1(2) . . . . ?
Si1 C8 C13 C12 174.71(12) . . . . ?
